data_7101665
loop_
_publ_author_name
'Cheng, Ai-Ling'
'Liu, Na'
'Yue, Yan-Feng'
'Jiang, Yong-Wen'
'Gao, En-Qing'
'Yan, Chun-Hua'
'He, Ming-Yuan'

_publ_section_title
;
 Unprecedented 3D entanglement of 1D zigzag coordination polymers
 leading to a robust microporous framework.
;
_journal_issue 4
_journal_name_full 'Chemical communications (Cambridge, England)'
_journal_page_first 407
_journal_page_last 409
_journal_paper_doi 10.1039/b613295b
_journal_year 2007
_chemical_formula_moiety 'C30 H24 N2 O5 S Zn '
_chemical_formula_sum 'C30 H24 N2 O5 S Zn'
_chemical_formula_weight 589.94
_chemical_name_systematic
;
?
;
_space_group_IT_number 130
_symmetry_cell_setting tetragonal
_symmetry_space_group_name_Hall '-P 4a 2ac'
_symmetry_space_group_name_H-M 'P 4/n c c :2'
_atom_sites_solution_hydrogens geom
_atom_sites_solution_primary direct
_atom_sites_solution_secondary difmap
_audit_creation_method SHELXL-97
_cell_angle_alpha 90.00
_cell_angle_beta 90.00
_cell_angle_gamma 90.00
_cell_formula_units_Z 8
_cell_length_a 16.0428(8)
_cell_length_b 16.0428(8)
_cell_length_c 20.4985(8)
_cell_measurement_reflns_used 27143
_cell_measurement_temperature 293(2)
_cell_measurement_theta_max 25.028
_cell_measurement_theta_min 3.395
_cell_volume 5275.7(4)
_computing_cell_refinement 'HKL Scalepack (Otwinowski & Minor 1997)'
_computing_data_collection 'Collect (Nonius BV, 1997-2000)'
_computing_data_reduction 'HKL Denzo and Scalepack (Otwinowski & Minor 1997)'
_computing_molecular_graphics 'Bruker SHELXTL V5.1 (Sheldrick, 1998)'
_computing_publication_material 'SHELXL-97 (Sheldrick, 1997)'
_computing_structure_refinement 'SHELXL-97 (Sheldrick, 1997)'
_computing_structure_solution 'SHELXS-97 (Sheldrick, 1990)'
_diffrn_ambient_temperature 293(2)
_diffrn_detector_area_resol_mean 0.76
_diffrn_measured_fraction_theta_full 0.991
_diffrn_measured_fraction_theta_max 0.991
_diffrn_measurement_device_type 'NONIUS KappaCCD'
_diffrn_measurement_method CCD
_diffrn_radiation_monochromator graphite
_diffrn_radiation_source 'fine-focus sealed tube'
_diffrn_radiation_type MoK\a
_diffrn_radiation_wavelength 0.71073
_diffrn_reflns_av_R_equivalents 0.1077
_diffrn_reflns_av_sigmaI/netI 0.0917
_diffrn_reflns_limit_h_max 19
_diffrn_reflns_limit_h_min -19
_diffrn_reflns_limit_k_max 19
_diffrn_reflns_limit_k_min -19
_diffrn_reflns_limit_l_max 23
_diffrn_reflns_limit_l_min -23
_diffrn_reflns_number 57361
_diffrn_reflns_theta_full 25.02
_diffrn_reflns_theta_max 25.02
_diffrn_reflns_theta_min 3.59
_diffrn_standards_decay_% 0
_exptl_absorpt_coefficient_mu 1.054
_exptl_absorpt_correction_T_max 0.958
_exptl_absorpt_correction_T_min 0.851
_exptl_absorpt_correction_type empirical
_exptl_absorpt_process_details '(Blessing, 1995, 1997)'
_exptl_crystal_colour colorless
_exptl_crystal_density_diffrn 1.485
_exptl_crystal_density_method 'not measured'
_exptl_crystal_description block
_exptl_crystal_F_000 2432
_exptl_crystal_size_max 0.3
_exptl_crystal_size_mid 0.15
_exptl_crystal_size_min 0.1
_refine_diff_density_max 0.391
_refine_diff_density_min -0.879
_refine_diff_density_rms 0.057
_refine_ls_extinction_method none
_refine_ls_goodness_of_fit_ref 0.962
_refine_ls_hydrogen_treatment constr
_refine_ls_matrix_type full
_refine_ls_number_parameters 189
_refine_ls_number_reflns 2323
_refine_ls_number_restraints 0
_refine_ls_restrained_S_all 0.962
_refine_ls_R_factor_all 0.1515
_refine_ls_R_factor_gt 0.0514
_refine_ls_shift/su_max 0.001
_refine_ls_shift/su_mean 0.000
_refine_ls_structure_factor_coef Fsqd
_refine_ls_weighting_details 'calc w=1/[\s^2^(Fo^2^)+(0.0729P)^2^+0.0000P] where P=(Fo^2^+2Fc^2^)/3'
_refine_ls_weighting_scheme calc
_refine_ls_wR_factor_gt 0.1182
_refine_ls_wR_factor_ref 0.1482
_reflns_number_gt 1055
_reflns_number_total 2323
_reflns_threshold_expression >2sigma(I)
_cod_data_source_file b613295b.txt
_cod_data_source_block 1
_cod_original_sg_symbol_H-M P4/ncc
_cod_database_code 7101665

loop_
_symmetry_equiv_pos_as_xyz
'x, y, z'
'x+1/2, -y, -z+1/2'
'-x+1/2, -y+1/2, z'
'-x, y+1/2, -z+1/2'
'y+1/2, x+1/2, -z+1/2'
'y, -x+1/2, z'
'-y+1/2, x, z'
'-y, -x, -z+1/2'
'-x, -y, -z'
'-x-1/2, y, z-1/2'
'x-1/2, y-1/2, -z'
'x, -y-1/2, z-1/2'
'-y-1/2, -x-1/2, z-1/2'
'-y, x-1/2, -z'
'y-1/2, -x, -z'
'y, x, z-1/2'

loop_
_atom_site_label
_atom_site_type_symbol
_atom_site_fract_x
_atom_site_fract_y
_atom_site_fract_z
_atom_site_U_iso_or_equiv
_atom_site_adp_type
_atom_site_occupancy
_atom_site_symmetry_multiplicity
_atom_site_calc_flag
_atom_site_refinement_flags
Zn1 Zn 0.56053(3) 0.06053(3) 0.2500 0.0524(3) Uani 1 2 d S
N1 N 0.4533(2) 0.0276(3) 0.19935(18) 0.0530(10) Uani 1 1 d .
O1 O 0.5257(2) 0.1648(2) 0.28914(16) 0.0653(10) Uani 1 1 d .
O2 O 0.6195(2) 0.1276(2) 0.36162(17) 0.0761(11) Uani 1 1 d .
O3 O 0.2500 0.2500 0.0793(5) 0.212(7) Uani 1 4 d S
O4 O 0.2500 0.2500 0.3328(5) 0.196(6) Uani 1 4 d S
C1 C 0.5655(3) 0.1756(3) 0.3423(2) 0.0535(13) Uani 1 1 d .
C2 C 0.5439(3) 0.2517(3) 0.3808(2) 0.0551(13) Uani 1 1 d .
C3 C 0.4810(4) 0.3025(4) 0.3599(2) 0.0727(16) Uani 1 1 d .
H3A H 0.4517 0.2884 0.3224 0.087 Uiso 1 1 calc R
C4 C 0.5873(4) 0.2742(4) 0.4366(3) 0.0850(18) Uani 1 1 d .
H4A H 0.6307 0.2407 0.4513 0.102 Uiso 1 1 calc R
C5 C 0.4596(4) 0.3749(4) 0.3932(3) 0.0871(19) Uani 1 1 d .
H5A H 0.4154 0.4071 0.3784 0.105 Uiso 1 1 calc R
C6 C 0.5666(4) 0.3476(4) 0.4714(3) 0.0903(19) Uani 1 1 d .
H6A H 0.5952 0.3609 0.5095 0.108 Uiso 1 1 calc R
C7 C 0.5037(4) 0.3999(4) 0.4489(3) 0.0821(19) Uani 1 1 d .
C8 C 0.4813(5) 0.4812(5) 0.4791(3) 0.111(2) Uani 1 1 d .
H8A H 0.4326 0.5061 0.4640 0.133 Uiso 1 1 calc R
C9 C 0.4162(4) 0.0653(3) 0.1495(3) 0.0694(15) Uani 1 1 d .
H9A H 0.4408 0.1127 0.1319 0.083 Uiso 1 1 calc R
C10 C 0.3418(4) 0.0365(4) 0.1224(3) 0.0812(17) Uani 1 1 d .
H10A H 0.3167 0.0652 0.0882 0.097 Uiso 1 1 calc R
C11 C 0.3065(3) -0.0341(4) 0.1464(3) 0.0729(15) Uani 1 1 d .
H11A H 0.2576 -0.0545 0.1281 0.088 Uiso 1 1 calc R
C12 C 0.3432(3) -0.0757(3) 0.1979(2) 0.0514(12) Uani 1 1 d .
C13 C 0.4168(3) -0.0425(3) 0.2232(2) 0.0497(13) Uani 1 1 d .
C14 C 0.3106(3) -0.1506(3) 0.2251(2) 0.0587(14) Uani 1 1 d .
H14A H 0.2618 -0.1731 0.2082 0.070 Uiso 1 1 calc R
C15 C 0.255(4) 0.1710(10) -0.0245(6) 0.194(10) Uani 0.50 1 d P
C16 C 0.3178(15) 0.207(2) 0.2278(7) 0.166(8) Uani 0.50 1 d P
S1 S 0.2500 0.2500 0.0145(3) 0.280(5) Uani 1 4 d S
S2 S 0.2500 0.2500 0.2667(3) 0.313(6) Uani 1 4 d S

loop_
_atom_site_aniso_label
_atom_site_aniso_U_11
_atom_site_aniso_U_22
_atom_site_aniso_U_33
_atom_site_aniso_U_23
_atom_site_aniso_U_13
_atom_site_aniso_U_12
Zn1 0.0456(4) 0.0456(4) 0.0658(5) -0.0108(3) 0.0108(3) -0.0069(4)
N1 0.050(3) 0.046(3) 0.063(2) -0.002(2) 0.006(2) -0.006(2)
O1 0.076(3) 0.055(2) 0.065(2) -0.0162(18) 0.008(2) -0.004(2)
O2 0.072(3) 0.066(3) 0.091(2) -0.010(2) 0.009(2) 0.013(2)
O3 0.285(11) 0.285(11) 0.066(6) 0.000 0.000 0.000
O4 0.252(10) 0.252(10) 0.083(7) 0.000 0.000 0.000
C1 0.058(4) 0.043(3) 0.059(3) 0.002(3) 0.019(3) -0.005(3)
C2 0.066(4) 0.046(3) 0.053(3) -0.006(3) 0.008(3) 0.005(3)
C3 0.088(5) 0.067(4) 0.062(3) -0.014(3) 0.010(3) 0.006(4)
C4 0.094(5) 0.068(4) 0.093(4) -0.007(3) -0.004(4) 0.011(4)
C5 0.105(5) 0.070(5) 0.086(4) -0.004(4) 0.022(4) 0.009(4)
C6 0.116(6) 0.082(5) 0.073(4) -0.026(4) -0.006(4) 0.003(4)
C7 0.109(6) 0.048(4) 0.089(4) -0.016(3) 0.023(4) 0.016(4)
C8 0.136(7) 0.108(6) 0.089(5) -0.029(4) 0.025(5) -0.015(5)
C9 0.070(4) 0.058(4) 0.080(4) 0.010(3) 0.009(3) -0.009(3)
C10 0.071(5) 0.077(5) 0.096(4) 0.022(4) -0.018(4) -0.002(4)
C11 0.053(4) 0.065(4) 0.101(4) -0.002(4) -0.012(3) -0.004(3)
C12 0.041(3) 0.046(3) 0.068(3) -0.004(3) -0.002(2) -0.003(3)
C13 0.046(3) 0.045(3) 0.058(3) -0.007(2) 0.010(2) -0.004(2)
C14 0.044(3) 0.052(3) 0.080(4) -0.009(2) 0.002(2) -0.010(3)
C15 0.42(3) 0.102(13) 0.059(7) 0.021(8) -0.03(2) -0.01(3)
C16 0.15(2) 0.26(2) 0.090(9) -0.002(15) -0.016(11) 0.092(15)
S1 0.369(9) 0.369(9) 0.101(5) 0.000 0.000 0.000
S2 0.427(10) 0.427(10) 0.083(5) 0.000 0.000 0.000

loop_
_atom_type_symbol
_atom_type_description
_atom_type_scat_dispersion_real
_atom_type_scat_dispersion_imag
_atom_type_scat_source
C C 0.0033 0.0016 'International Tables Vol C Tables 4.2.6.8 and 6.1.1.4'
H H 0.0000 0.0000 'International Tables Vol C Tables 4.2.6.8 and 6.1.1.4'
N N 0.0061 0.0033 'International Tables Vol C Tables 4.2.6.8 and 6.1.1.4'
O O 0.0106 0.0060 'International Tables Vol C Tables 4.2.6.8 and 6.1.1.4'
Zn Zn 0.2839 1.4301 'International Tables Vol C Tables 4.2.6.8 and 6.1.1.4'
S S 0.1246 0.1234 'International Tables Vol C Tables 4.2.6.8 and 6.1.1.4'

loop_
_geom_angle_atom_site_label_1
_geom_angle_atom_site_label_2
_geom_angle_atom_site_label_3
_geom_angle
_geom_angle_site_symmetry_1
_geom_angle_site_symmetry_3
O1 Zn1 O1 132.0(2) . 5_545
O1 Zn1 N1 100.83(15) . .
O1 Zn1 N1 115.77(14) 5_545 .
O1 Zn1 N1 115.77(14) . 5_545
O1 Zn1 N1 100.83(15) 5_545 5_545
N1 Zn1 N1 80.1(2) . 5_545
C9 N1 C13 117.5(4) . .
C9 N1 Zn1 129.8(4) . .
C13 N1 Zn1 112.7(3) . .
C1 O1 Zn1 109.1(3) . .
O2 C1 O1 123.0(5) . .
O2 C1 C2 120.5(5) . .
O1 C1 C2 116.5(5) . .
C3 C2 C4 118.3(5) . .
C3 C2 C1 119.6(5) . .
C4 C2 C1 122.1(5) . .
C2 C3 C5 121.8(5) . .
C2 C4 C6 121.0(6) . .
C3 C5 C7 121.0(6) . .
C7 C6 C4 120.3(5) . .
C6 C7 C5 117.6(5) . .
C6 C7 C8 124.4(6) . .
C5 C7 C8 117.9(6) . .
C8 C8 C7 127.8(11) 9_666 .
N1 C9 C10 122.6(5) . .
C11 C10 C9 119.2(5) . .
C10 C11 C12 120.2(5) . .
C11 C12 C13 117.4(5) . .
C11 C12 C14 123.4(5) . .
C13 C12 C14 119.2(4) . .
N1 C13 C12 123.1(4) . .
N1 C13 C13 117.2(3) . 5_545
C12 C13 C13 119.7(3) . 5_545
C14 C14 C12 121.0(3) 5_545 .
S1 C15 C15 53.2(2) . 7
S1 C15 C15 53.2(2) . 6
C15 C15 C15 90.000(5) 7 6
S2 C16 C16 53.1(2) . 6
S2 C16 C16 53.1(2) . 7
C16 C16 C16 90.000(1) 6 7
O3 S1 C15 122.2(5) . 6
O3 S1 C15 122.2(5) . .
C15 S1 C15 73.5(5) 6 .
O3 S1 C15 122.2(5) . 7
C15 S1 C15 115.6(10) 6 7
C15 S1 C15 73.5(5) . 7
O3 S1 C15 122.2(5) . 3
C15 S1 C15 73.5(5) 6 3
C15 S1 C15 115.6(10) . 3
C15 S1 C15 73.5(5) 7 3
O4 S2 C16 121.8(5) . 6
O4 S2 C16 121.8(5) . .
C16 S2 C16 73.9(5) 6 .
O4 S2 C16 121.8(5) . 7
C16 S2 C16 116.3(10) 6 7
C16 S2 C16 73.9(5) . 7
O4 S2 C16 121.8(5) . 3
C16 S2 C16 73.9(5) 6 3
C16 S2 C16 116.3(10) . 3
C16 S2 C16 73.9(5) 7 3

loop_
_geom_bond_atom_site_label_1
_geom_bond_atom_site_label_2
_geom_bond_distance
_geom_bond_site_symmetry_2
Zn1 O1 1.937(3) .
Zn1 O1 1.937(3) 5_545
Zn1 N1 2.078(4) .
Zn1 N1 2.078(4) 5_545
N1 C9 1.328(6) .
N1 C13 1.358(5) .
O1 C1 1.275(6) .
O2 C1 1.224(5) .
O3 S1 1.328(10) .
O4 S2 1.353(10) .
C1 C2 1.494(6) .
C2 C3 1.366(6) .
C2 C4 1.387(7) .
C3 C5 1.390(7) .
C4 C6 1.417(7) .
C5 C7 1.401(8) .
C6 C7 1.391(8) .
C7 C8 1.488(8) .
C8 C8 1.207(11) 9_666
C9 C10 1.395(7) .
C10 C11 1.358(7) .
C11 C12 1.381(6) .
C12 C13 1.395(6) .
C12 C14 1.423(6) .
C13 C13 1.434(10) 5_545
C14 C14 1.349(8) 5_545
C15 S1 1.502(15) .
C15 C15 1.80(2) 7
C15 C15 1.80(2) 6
C16 S2 1.513(14) .
C16 C16 1.82(2) 6
C16 C16 1.82(2) 7
S1 C15 1.502(15) 6
S1 C15 1.502(15) 7
S1 C15 1.502(15) 3
S2 C16 1.513(14) 6
S2 C16 1.513(14) 7
S2 C16 1.513(14) 3
